data_2010982
loop_
_publ_author_name
'Jene, Paul G.'
'Ibers, James A.'

_publ_section_title
;
 2-(1,3-Dithian-2-yl)benzaldehyde and
 <i>N</i>-{2-[2-(1,3-dioxan-2-yl)phenoxy]ethyl}phthalimide
;
_journal_issue 6
_journal_name_full 'Acta Crystallographica Section C'
_journal_page_first 705
_journal_page_last 707
_journal_paper_doi 10.1107/S010827010000353X
_journal_volume 56
_journal_year 2000
_chemical_formula_sum 'C11 H12 O S2'
_chemical_formula_weight 224.33
_chemical_melting_point 361.5(5)
_chemical_name_systematic
;
2-(1,3-dithian-2-yl)benzaldehyde
;
_space_group_IT_number 2
_symmetry_cell_setting triclinic
_symmetry_space_group_name_Hall '-P 1'
_symmetry_space_group_name_H-M 'P -1'
_audit_creation_method SHELXL97
_cell_angle_alpha 70.68(3)
_cell_angle_beta 88.01(3)
_cell_angle_gamma 80.77(3)
_cell_formula_units_Z 2
_cell_length_a 6.6363(13)
_cell_length_b 8.1836(16)
_cell_length_c 10.468(2)
_cell_measurement_reflns_used 2850
_cell_measurement_temperature 153(2)
_cell_measurement_theta_max 28.00
_cell_measurement_theta_min 2.671
_cell_volume 529.4(2)
_computing_cell_refinement 'SMART '
_computing_data_collection 'SMART (Bruker, 1999)'
_computing_data_reduction 'SAINT-Plus (Bruker, 1999)'
_computing_molecular_graphics SHELXTL/PC
_computing_publication_material SHELXTL/PC
_computing_structure_refinement 'SHELXTL/PC (Sheldrick, 1997)'
_computing_structure_solution 'SHELXS97 (Sheldrick, 1990)'
_diffrn_ambient_temperature 153(2)
_diffrn_measured_fraction_theta_full .877
_diffrn_measured_fraction_theta_max .877
_diffrn_measurement_device_type 'Bruker SMART1000 CCD'
_diffrn_measurement_method \w
_diffrn_radiation_monochromator graphite
_diffrn_radiation_source 'standard-focus sealed tube'
_diffrn_radiation_type MoK\a
_diffrn_radiation_wavelength .71073
_diffrn_reflns_av_R_equivalents .014
_diffrn_reflns_av_sigmaI/netI .016
_diffrn_reflns_limit_h_max 8
_diffrn_reflns_limit_h_min -7
_diffrn_reflns_limit_k_max 10
_diffrn_reflns_limit_k_min -9
_diffrn_reflns_limit_l_max 14
_diffrn_reflns_limit_l_min -13
_diffrn_reflns_number 3410
_diffrn_reflns_theta_full 28.57
_diffrn_reflns_theta_max 28.00
_diffrn_reflns_theta_min 2.06
_diffrn_standards_decay_% <2
_exptl_absorpt_coefficient_mu .465
_exptl_absorpt_correction_T_max .896
_exptl_absorpt_correction_T_min .845
_exptl_absorpt_correction_type numerical
_exptl_absorpt_process_details 'face indexed (SHELXTL/PC; Sheldrick, 1997)'
_exptl_crystal_colour colorless
_exptl_crystal_density_diffrn 1.407
_exptl_crystal_density_method 'not measured'
_exptl_crystal_description block
_exptl_crystal_F_000 236
_exptl_crystal_size_max .46
_exptl_crystal_size_mid .37
_exptl_crystal_size_min .30
_refine_diff_density_max .66
_refine_diff_density_min -.31
_refine_ls_extinction_method none
_refine_ls_goodness_of_fit_ref 2.07
_refine_ls_hydrogen_treatment constr
_refine_ls_matrix_type full
_refine_ls_number_parameters 127
_refine_ls_number_reflns 2363
_refine_ls_number_restraints 0
_refine_ls_restrained_S_all 2.07
_refine_ls_R_factor_all .041
_refine_ls_R_factor_gt .039
_refine_ls_shift/su_max .001
_refine_ls_shift/su_mean .000
_refine_ls_structure_factor_coef Fsqd
_refine_ls_weighting_details 'calc w = 1/[\s^2^(Fo^2^)+(0.04Fo^2^)^2^]'
_refine_ls_weighting_scheme calc
_refine_ls_wR_factor_ref .112
_reflns_number_gt 2201
_reflns_number_total 2363
_reflns_threshold_expression I>2\s(I)
_cod_data_source_file bk1516.cif
_cod_data_source_block I
_cod_depositor_comments
;
The following automatic conversions were performed:
'_symmetry_cell_setting' value 'Triclinic' changed to 'triclinic'
according to '/home/saulius/struct/CIF-dictionaries/cif_core.dic'
dictionary named 'cif_core.dic' version 2.4.1 from 2010-06-29.

Automatic conversion script
Id: cif_fix_enum 1527 2010-12-29 10:47:43Z saulius 

The following automatic conversions were performed:

'_chemical_melting_point' value '361.0-362.0' was changed to
'361.5(5)' - the average value was taken and precision was estimated.

Automatic conversion script
Id: cif_fix_values 1646 2011-03-28 12:23:43Z adriana 

The following automatic conversions were performed:

'_chemical_melting_point' value '361.0-362.0' was changed to
'361.5(5)' - the average value was taken and precision was
estimated.

'_symmetry_cell_setting' value 'Triclinic' changed to
'triclinic' according to
/home/saulius/struct/CIF-dictionaries/cif_core.dic dictionary named
'cif_core.dic' version 2.4.1 from 2010-06-29.

Automatic conversion script
Id: cif_fix_values 1715 2011-07-08 13:25:40Z adriana 
;
_cod_original_cell_volume 529.45(18)
_cod_database_code 2010982
_cod_database_fobs_code 2010982

loop_
_symmetry_equiv_pos_as_xyz
'x, y, z'
'-x, -y, -z'

loop_
_atom_site_label
_atom_site_fract_x
_atom_site_fract_y
_atom_site_fract_z
_atom_site_U_iso_or_equiv
_atom_site_adp_type
_atom_site_calc_flag
_atom_site_refinement_flags
_atom_site_occupancy
_atom_site_disorder_assembly
_atom_site_disorder_group
_atom_site_type_symbol
S1 .56113(6) .65745(5) .29220(4) .03017(15) Uani d . 1 . . S
S2 .97106(6) .77533(5) .20646(4) .02898(15) Uani d . 1 . . S
C1 .7474(2) .85230(18) .40711(14) .0213(3) Uani d . 1 . . C
C2 .7905(2) .70699(19) .52431(15) .0266(3) Uani d . 1 . . C
H2A .8044 .5924 .5184 .032 Uiso calc R 1 . . H
C3 .8134(2) .7274(2) .64948(15) .0303(3) Uani d . 1 . . C
H3A .8426 .6269 .7281 .036 Uiso calc R 1 . . H
C4 .7938(2) .8934(2) .66003(15) .0288(3) Uani d . 1 . . C
H4A .8071 .9073 .7458 .035 Uiso calc R 1 . . H
C5 .7548(2) 1.0390(2) .54463(15) .0256(3) Uani d . 1 . . C
H5A .7425 1.1529 .5518 .031 Uiso calc R 1 . . H
C6 .73327(19) 1.02110(18) .41780(14) .0217(3) Uani d . 1 . . C
C7 .6988(2) 1.18764(19) .30308(15) .0269(3) Uani d . 1 . . C
H7A .6843 1.2918 .3262 .032 Uiso calc R 1 . . H
C8 .7198(2) .82571(19) .27297(14) .0239(3) Uani d . 1 . . C
H8A .6485 .9383 .2085 .029 Uiso calc R 1 . . H
C9 .5434(3) .6768(2) .11535(17) .0364(4) Uani d . 1 . . C
H9A .4577 .5922 .1071 .044 Uiso calc R 1 . . H
H9B .4731 .7960 .0645 .044 Uiso calc R 1 . . H
C10 .7475(3) .6447(2) .04950(17) .0354(4) Uani d . 1 . . C
H10A .7215 .6462 -.0435 .042 Uiso calc R 1 . . H
H10B .8191 .5263 .1011 .042 Uiso calc R 1 . . H
C11 .8873(3) .7782(2) .04229(16) .0359(4) Uani d . 1 . . C
H11A .8144 .8969 -.0073 .043 Uiso calc R 1 . . H
H11B 1.0090 .7553 -.0103 .043 Uiso calc R 1 . . H
O1 .68679(18) 1.20816(14) .18372(11) .0338(3) Uani d . 1 . . O

loop_
_atom_site_aniso_label
_atom_site_aniso_U_11
_atom_site_aniso_U_22
_atom_site_aniso_U_33
_atom_site_aniso_U_12
_atom_site_aniso_U_13
_atom_site_aniso_U_23
S1 .0319(2) .0335(3) .0333(3) -.01310(17) .00557(16) -.01865(18)
S2 .0309(2) .0323(3) .0278(2) -.01041(17) .00667(16) -.01341(17)
C1 .0194(6) .0225(7) .0231(7) -.0047(5) .0016(5) -.0083(5)
C2 .0298(7) .0230(7) .0260(7) -.0035(6) -.0001(6) -.0069(6)
C3 .0292(7) .0337(8) .0249(8) -.0064(6) -.0011(6) -.0045(6)
C4 .0257(7) .0427(9) .0224(7) -.0083(6) .0018(5) -.0151(6)
C5 .0213(6) .0309(8) .0299(8) -.0061(6) .0042(5) -.0164(6)
C6 .0183(6) .0236(7) .0247(7) -.0051(5) .0029(5) -.0095(5)
C7 .0272(7) .0208(7) .0337(8) -.0050(6) .0014(6) -.0100(6)
C8 .0275(7) .0212(7) .0249(7) -.0037(5) .0000(5) -.0100(5)
C9 .0433(9) .0377(9) .0351(9) -.0112(7) -.0049(7) -.0185(7)
C10 .0546(10) .0322(9) .0254(8) -.0142(7) .0054(7) -.0147(7)
C11 .0551(10) .0337(9) .0242(8) -.0169(8) .0099(7) -.0128(6)
O1 .0461(7) .0258(6) .0278(6) -.0078(5) -.0015(5) -.0052(4)

loop_
_atom_type_symbol
_atom_type_description
_atom_type_scat_dispersion_real
_atom_type_scat_dispersion_imag
_atom_type_scat_source
C C .0033 .0016 'International Tables Vol C Tables 4.2.6.8 and 6.1.1.4'
H H .0000 .0000 'International Tables Vol C Tables 4.2.6.8 and 6.1.1.4'
O O .0106 .0060 'International Tables Vol C Tables 4.2.6.8 and 6.1.1.4'
S S .1246 .1234 'International Tables Vol C Tables 4.2.6.8 and 6.1.1.4'

loop_
_geom_angle_atom_site_label_1
_geom_angle_atom_site_label_2
_geom_angle_atom_site_label_3
_geom_angle
_geom_angle_publ_flag
C9 S1 C8 97.89(8) yes
C11 S2 C8 97.73(8) yes
C2 C1 C8 119.79(13) yes
C6 C1 C8 121.80(13) yes
C1 C2 C3 121.09(14) n
C2 C3 C4 120.27(15) n
C3 C4 C5 119.45(14) n
C4 C5 C6 121.09(14) n
C5 C6 C1 119.64(13) n
C6 C1 C2 118.41(13) n
C5 C6 C7 115.14(12) yes
C1 C6 C7 125.22(13) yes
O1 C7 C6 128.29(13) yes
C1 C8 S1 110.48(10) yes
C1 C8 S2 108.61(10) yes
S1 C8 S2 113.06(8) yes
C10 C9 S1 114.74(12) yes
C9 C10 C11 114.16(14) yes
C10 C11 S2 114.07(12) yes

loop_
_geom_bond_atom_site_label_1
_geom_bond_atom_site_label_2
_geom_bond_site_symmetry_2
_geom_bond_distance
_geom_bond_publ_flag
S1 C8 . 1.8198(15) yes
S2 C8 . 1.8233(15) yes
S1 C9 . 1.8113(17) yes
S2 C11 . 1.8161(16) yes
C9 C10 . 1.523(3) yes
C10 C11 . 1.525(2) yes
C1 C8 . 1.5118(19) yes
C1 C2 . 1.397(2) n
C2 C3 . 1.3906(19) n
C3 C4 . 1.385(2) n
C4 C5 . 1.384(2) n
C5 C6 . 1.3973(19) n
C1 C6 . 1.4105(19) n
C6 C7 . 1.479(2) yes
C7 O1 . 1.2080(18) yes

loop_
_geom_torsion_atom_site_label_1
_geom_torsion_atom_site_label_2
_geom_torsion_atom_site_label_3
_geom_torsion_atom_site_label_4
_geom_torsion
_geom_torsion_publ_flag
C8 C1 C9 C10 41.9(2) yes
C1 C9 C10 C11 -36.58(15) yes
C9 C10 C11 S2 64.50(18) yes
C10 C11 S2 C8 -59.84(14) yes
C6 C1 C7 O1 177.00(19) yes
C2 C1 C7 O1 172.00(18) yes

loop_
_cod_related_entry_id
_cod_related_entry_database
_cod_related_entry_code
1 ChemSpider 21135740
